data_2231817
loop_
_publ_author_name
'Albanez, Joselyn'
'Brito, Iv\'an'
'C\'ardenas, Alejandro'
'L\'opez-Rodr\'iguez, Mat\'ias'

_publ_section_title
;
 Diaquabis(5-methylpyrazine-2-carboxylato-\k^2^<i>N</i>^1^,<i>O</i>^2^)cadmium
;
_journal_coeditor_code BT5630
_journal_issue 10
_journal_name_full 'Acta Crystallographica Section E'
_journal_page_first m1339
_journal_page_last m1340
_journal_paper_doi 10.1107/S1600536811035045
_journal_volume 67
_journal_year 2011
_chemical_formula_iupac '[Cd (C6 H5 N2 O2)2 (H2 O)2]'
_chemical_formula_moiety 'C12 H14 Cd N4 O6'
_chemical_formula_sum 'C12 H14 Cd N4 O6'
_chemical_formula_weight 422.67
_chemical_name_systematic
;
Diaquabis(5-methylpyrazine-2-carboxylato-
\k^2^<i>N</i>^1^,<i>O</i>^2^)cadmium
;
_space_group_IT_number 2
_symmetry_cell_setting triclinic
_symmetry_space_group_name_Hall '-P 1'
_symmetry_space_group_name_H-M 'P -1'
_atom_sites_solution_hydrogens geom
_atom_sites_solution_primary direct
_atom_sites_solution_secondary difmap
_audit_creation_method SHELXL-97
_cell_angle_alpha 87.31(3)
_cell_angle_beta 81.36(3)
_cell_angle_gamma 80.78(3)
_cell_formula_units_Z 2
_cell_length_a 7.2900(15)
_cell_length_b 7.5320(15)
_cell_length_c 14.090(3)
_cell_measurement_reflns_used 5011
_cell_measurement_temperature 293(2)
_cell_measurement_theta_max 29.70
_cell_measurement_theta_min 3.40
_cell_volume 754.8(3)
_computing_cell_refinement 'CrysAlis PRO (Agilent, 2010)'
_computing_data_collection 'CrysAlis PRO (Agilent, 2010)'
_computing_data_reduction 'CrysAlis PRO (Agilent, 2010)'
_computing_molecular_graphics
;
OLEX2 (Dolomanov <i>et al.</i>, 2009) and PLATON (Spek, 2009)
;
_computing_publication_material
;
publCIF (Westrip, 2010) and WinGX (Farrugia, 1999)
;
_computing_structure_refinement 'SHELXL97 (Sheldrick, 2008)'
_computing_structure_solution 'SHELXS97 (Sheldrick, 2008)'
_diffrn_ambient_temperature 293(2)
_diffrn_measured_fraction_theta_full 0.997
_diffrn_measured_fraction_theta_max 0.822
_diffrn_measurement_device_type 'Oxford Diffraction CCD area-detector'
_diffrn_measurement_method \w
_diffrn_radiation_monochromator graphite
_diffrn_radiation_source 'fine-focus sealed tube'
_diffrn_radiation_type MoK\a
_diffrn_radiation_wavelength 0.71073
_diffrn_reflns_av_R_equivalents 0.0611
_diffrn_reflns_av_sigmaI/netI 0.0878
_diffrn_reflns_limit_h_max 9
_diffrn_reflns_limit_h_min -8
_diffrn_reflns_limit_k_max 5
_diffrn_reflns_limit_k_min -9
_diffrn_reflns_limit_l_max 17
_diffrn_reflns_limit_l_min -17
_diffrn_reflns_number 5896
_diffrn_reflns_theta_full 25.00
_diffrn_reflns_theta_max 29.69
_diffrn_reflns_theta_min 3.40
_exptl_absorpt_coefficient_mu 1.484
_exptl_absorpt_correction_T_max 0.7361
_exptl_absorpt_correction_T_min 0.5613
_exptl_absorpt_correction_type multi-scan
_exptl_absorpt_process_details '(MULABS; Spek, 2009; Blessing, 1995)'
_exptl_crystal_colour yellow
_exptl_crystal_density_diffrn 1.860
_exptl_crystal_density_method 'not measured'
_exptl_crystal_description block
_exptl_crystal_F_000 420
_exptl_crystal_size_max 0.44
_exptl_crystal_size_mid 0.40
_exptl_crystal_size_min 0.22
_refine_diff_density_max 2.226
_refine_diff_density_min -1.108
_refine_ls_extinction_method none
_refine_ls_goodness_of_fit_ref 1.056
_refine_ls_hydrogen_treatment mixed
_refine_ls_matrix_type full
_refine_ls_number_parameters 226
_refine_ls_number_reflns 3530
_refine_ls_number_restraints 0
_refine_ls_restrained_S_all 1.056
_refine_ls_R_factor_all 0.0761
_refine_ls_R_factor_gt 0.0578
_refine_ls_shift/su_max 0.002
_refine_ls_shift/su_mean 0.000
_refine_ls_structure_factor_coef Fsqd
_refine_ls_weighting_details 'calc w=1/[\s^2^(Fo^2^)+(0.0751P)^2^+0.0000P] where P=(Fo^2^+2Fc^2^)/3'
_refine_ls_weighting_scheme calc
_refine_ls_wR_factor_gt 0.1387
_refine_ls_wR_factor_ref 0.1589
_reflns_number_gt 2778
_reflns_number_total 3530
_reflns_threshold_expression I>2\s(I)
_cod_data_source_file bt5630.cif
_cod_data_source_block I
_cod_database_code 2231817
_cod_database_fobs_code 2231817

loop_
_symmetry_equiv_pos_as_xyz
'x, y, z'
'-x, -y, -z'

loop_
_atom_site_type_symbol
_atom_site_label
_atom_site_fract_x
_atom_site_fract_y
_atom_site_fract_z
_atom_site_U_iso_or_equiv
_atom_site_adp_type
_atom_site_calc_flag
_atom_site_refinement_flags
_atom_site_occupancy
_atom_site_symmetry_multiplicity
Cd Cd1 0.61134(5) 0.67712(5) 0.73978(3) 0.03763(19) Uani d . 1 1
O O1 0.6127(6) 0.3946(6) 0.6951(3) 0.0472(11) Uani d . 1 1
O O2 0.2944(6) 0.7316(6) 0.7793(3) 0.0475(10) Uani d . 1 1
O O3 0.6360(9) 0.9759(7) 0.7328(5) 0.0593(14) Uani d . 1 1
H H3A 0.625(7) 1.019(8) 0.781(4) 0.020(15) Uiso d . 1 1
H H3B 0.607(14) 1.024(13) 0.690(7) 0.09(4) Uiso d . 1 1
O O4 0.9122(7) 0.6009(8) 0.7706(4) 0.0581(13) Uani d . 1 1
H H4A 0.995(10) 0.560(10) 0.726(6) 0.06(2) Uiso d . 1 1
H H4B 0.943(13) 0.705(14) 0.793(7) 0.10(3) Uiso d . 1 1
O O5 0.6558(8) 0.2045(6) 0.5758(3) 0.0561(12) Uani d . 1 1
O O6 0.0540(6) 0.8123(8) 0.8930(4) 0.0607(13) Uani d . 1 1
N N1 0.6959(7) 0.6675(6) 0.5708(3) 0.0354(10) Uani d . 1 1
N N2 0.8477(7) 0.5928(7) 0.3815(4) 0.0421(12) Uani d . 1 1
N N3 0.5370(6) 0.6945(6) 0.9084(3) 0.0346(10) Uani d . 1 1
N N4 0.4226(7) 0.8321(7) 1.0909(4) 0.0411(12) Uani d . 1 1
C C1 0.7138(7) 0.5011(7) 0.5376(4) 0.0344(12) Uani d . 1 1
C C2 0.7863(8) 0.4661(8) 0.4434(4) 0.0398(13) Uani d . 1 1
H H2 0.7933 0.3503 0.4215 0.048 Uiso calc R 1 1
C C3 0.8288(8) 0.7586(8) 0.4138(4) 0.0418(13) Uani d . 1 1
C C4 0.7530(9) 0.7945(8) 0.5084(4) 0.0417(13) Uani d . 1 1
H H4 0.7412 0.9115 0.5295 0.050 Uiso calc R 1 1
C C5 0.8947(11) 0.9043(10) 0.3470(5) 0.0591(18) Uani d . 1 1
H H5A 0.9502 0.9833 0.3817 0.089 Uiso calc R 1 1
H H5B 0.7898 0.9714 0.3207 0.089 Uiso calc R 1 1
H H5C 0.9862 0.8512 0.2958 0.089 Uiso calc R 1 1
C C6 0.6543(8) 0.3540(8) 0.6091(5) 0.0400(13) Uani d . 1 1
C C7 0.6558(8) 0.6841(8) 0.9727(4) 0.0405(13) Uani d . 1 1
H H7 0.7798 0.6306 0.9555 0.049 Uiso calc R 1 1
C C8 0.6001(8) 0.7502(8) 1.0637(4) 0.0392(13) Uani d . 1 1
C C9 0.3029(8) 0.8382(8) 1.0262(4) 0.0425(14) Uani d . 1 1
H H9 0.1785 0.8906 1.0433 0.051 Uiso calc R 1 1
C C10 0.3579(7) 0.7703(8) 0.9364(4) 0.0365(12) Uani d . 1 1
C C11 0.2241(8) 0.7717(8) 0.8637(5) 0.0424(14) Uani d . 1 1
C C12 0.7340(10) 0.7352(10) 1.1345(5) 0.0532(17) Uani d . 1 1
H H12A 0.7154 0.8453 1.1688 0.080 Uiso calc R 1 1
H H12B 0.8603 0.7131 1.1015 0.080 Uiso calc R 1 1
H H12C 0.7127 0.6375 1.1789 0.080 Uiso calc R 1 1

loop_
_atom_site_aniso_label
_atom_site_aniso_U_11
_atom_site_aniso_U_22
_atom_site_aniso_U_33
_atom_site_aniso_U_12
_atom_site_aniso_U_13
_atom_site_aniso_U_23
Cd1 0.0420(3) 0.0324(3) 0.0377(3) -0.00852(18) 0.00199(18) -0.00820(19)
O1 0.069(3) 0.033(2) 0.041(2) -0.019(2) 0.003(2) -0.0051(19)
O2 0.042(2) 0.058(3) 0.042(2) -0.005(2) -0.0048(18) -0.010(2)
O3 0.102(4) 0.035(3) 0.041(3) -0.021(3) -0.001(3) -0.011(3)
O4 0.037(3) 0.070(4) 0.066(3) -0.003(2) -0.001(2) -0.032(3)
O5 0.092(4) 0.027(2) 0.050(3) -0.017(2) -0.003(2) -0.008(2)
O6 0.031(2) 0.086(4) 0.066(3) -0.009(2) -0.002(2) -0.015(3)
N1 0.048(3) 0.023(2) 0.036(3) -0.0080(19) -0.004(2) -0.005(2)
N2 0.048(3) 0.035(3) 0.042(3) -0.003(2) -0.002(2) -0.007(2)
N3 0.034(2) 0.033(3) 0.036(3) -0.0069(19) 0.0004(19) -0.005(2)
N4 0.049(3) 0.036(3) 0.038(3) -0.008(2) -0.002(2) -0.004(2)
C1 0.037(3) 0.023(3) 0.043(3) -0.003(2) -0.005(2) -0.008(2)
C2 0.042(3) 0.030(3) 0.047(4) -0.004(2) -0.004(2) -0.011(3)
C3 0.049(3) 0.036(3) 0.040(3) -0.007(3) -0.008(3) 0.000(3)
C4 0.057(4) 0.023(3) 0.044(3) -0.005(2) 0.000(3) -0.007(2)
C5 0.076(5) 0.053(4) 0.050(4) -0.017(4) -0.006(3) 0.002(3)
C6 0.043(3) 0.030(3) 0.047(4) -0.006(2) -0.006(3) -0.006(3)
C7 0.032(3) 0.044(4) 0.044(3) -0.007(2) -0.001(2) 0.002(3)
C8 0.041(3) 0.036(3) 0.042(3) -0.014(2) -0.003(2) 0.003(3)
C9 0.036(3) 0.041(3) 0.047(4) -0.005(2) 0.005(2) -0.012(3)
C10 0.033(3) 0.032(3) 0.043(3) -0.010(2) 0.005(2) -0.003(2)
C11 0.038(3) 0.035(3) 0.055(4) -0.009(2) -0.004(3) -0.008(3)
C12 0.060(4) 0.055(4) 0.050(4) -0.017(3) -0.016(3) -0.004(3)

loop_
_atom_type_symbol
_atom_type_description
_atom_type_scat_dispersion_real
_atom_type_scat_dispersion_imag
_atom_type_scat_source
C C 0.0033 0.0016 'International Tables Vol C Tables 4.2.6.8 and 6.1.1.4'
H H 0.0000 0.0000 'International Tables Vol C Tables 4.2.6.8 and 6.1.1.4'
N N 0.0061 0.0033 'International Tables Vol C Tables 4.2.6.8 and 6.1.1.4'
O O 0.0106 0.0060 'International Tables Vol C Tables 4.2.6.8 and 6.1.1.4'
Cd Cd -0.8075 1.2024 'International Tables Vol C Tables 4.2.6.8 and 6.1.1.4'

loop_
_geom_angle_atom_site_label_1
_geom_angle_atom_site_label_2
_geom_angle_atom_site_label_3
_geom_angle
_geom_angle_publ_flag
O1 Cd1 O2 93.45(17) ?
O1 Cd1 O4 90.14(19) ?
O2 Cd1 O4 154.86(19) y
O1 Cd1 O3 161.4(2) y
O2 Cd1 O3 92.9(2) ?
O4 Cd1 O3 91.5(2) ?
O1 Cd1 N3 109.65(16) ?
O2 Cd1 N3 71.25(16) y
O4 Cd1 N3 84.11(18) ?
O3 Cd1 N3 89.0(2) y
O1 Cd1 N1 72.18(16) y
O2 Cd1 N1 110.48(16) ?
O4 Cd1 N1 94.30(19) ?
O3 Cd1 N1 89.2(2) ?
N3 Cd1 N1 177.55(14) y
C6 O1 Cd1 120.4(4) ?
C11 O2 Cd1 119.5(4) ?
Cd1 O3 H3A 114(4) ?
Cd1 O3 H3B 115(8) ?
H3A O3 H3B 124(10) ?
Cd1 O4 H4A 119(5) ?
Cd1 O4 H4B 105(6) ?
H4A O4 H4B 109(8) ?
C1 N1 C4 116.9(5) ?
C1 N1 Cd1 112.5(4) ?
C4 N1 Cd1 129.8(4) ?
C3 N2 C2 117.3(5) ?
C7 N3 C10 117.3(5) ?
C7 N3 Cd1 127.7(4) ?
C10 N3 Cd1 112.4(4) ?
C9 N4 C8 116.6(5) ?
N1 C1 C2 120.3(5) ?
N1 C1 C6 117.3(5) ?
C2 C1 C6 122.4(5) ?
N2 C2 C1 122.7(6) ?
N2 C2 H2 118.7 ?
C1 C2 H2 118.7 ?
N2 C3 C4 120.1(6) ?
N2 C3 C5 119.0(6) ?
C4 C3 C5 120.9(6) ?
N1 C4 C3 122.7(5) ?
N1 C4 H4 118.6 ?
C3 C4 H4 118.6 ?
C3 C5 H5A 109.5 ?
C3 C5 H5B 109.5 ?
H5A C5 H5B 109.5 ?
C3 C5 H5C 109.5 ?
H5A C5 H5C 109.5 ?
H5B C5 H5C 109.5 ?
O5 C6 O1 126.1(6) ?
O5 C6 C1 116.6(6) ?
O1 C6 C1 117.2(5) ?
N3 C7 C8 122.0(5) ?
N3 C7 H7 119.0 ?
C8 C7 H7 119.0 ?
N4 C8 C7 120.9(5) ?
N4 C8 C12 118.0(6) ?
C7 C8 C12 121.1(6) ?
N4 C9 C10 122.3(5) ?
N4 C9 H9 118.8 ?
C10 C9 H9 118.8 ?
N3 C10 C9 120.8(5) ?
N3 C10 C11 116.2(5) ?
C9 C10 C11 123.0(5) ?
O6 C11 O2 125.5(6) ?
O6 C11 C10 117.1(6) ?
O2 C11 C10 117.4(5) ?
C8 C12 H12A 109.5 ?
C8 C12 H12B 109.5 ?
H12A C12 H12B 109.5 ?
C8 C12 H12C 109.5 ?
H12A C12 H12C 109.5 ?
H12B C12 H12C 109.5 ?

loop_
_geom_bond_atom_site_label_1
_geom_bond_atom_site_label_2
_geom_bond_distance
_geom_bond_publ_flag
Cd1 O1 2.245(4) y
Cd1 O2 2.269(4) y
Cd1 O4 2.278(5) y
Cd1 O3 2.283(5) y
Cd1 N3 2.361(5) y
Cd1 N1 2.370(5) y
O1 C6 1.244(7) ?
O2 C11 1.253(8) ?
O3 H3A 0.75(6) ?
O3 H3B 0.73(9) ?
O4 H4A 0.83(8) ?
O4 H4B 0.93(11) ?
O5 C6 1.238(7) ?
O6 C11 1.240(7) ?
N1 C1 1.339(7) ?
N1 C4 1.342(7) ?
N2 C3 1.329(8) ?
N2 C2 1.346(8) ?
N3 C7 1.335(7) ?
N3 C10 1.347(7) ?
N4 C9 1.347(8) ?
N4 C8 1.349(8) ?
C1 C2 1.374(8) ?
C1 C6 1.532(8) ?
C2 H2 0.9300 ?
C3 C4 1.385(8) ?
C3 C5 1.502(9) ?
C4 H4 0.9300 ?
C5 H5A 0.9600 ?
C5 H5B 0.9600 ?
C5 H5C 0.9600 ?
C7 C8 1.376(8) ?
C7 H7 0.9300 ?
C8 C12 1.486(8) ?
C9 C10 1.366(8) ?
C9 H9 0.9300 ?
C10 C11 1.516(8) ?
C12 H12A 0.9600 ?
C12 H12B 0.9600 ?
C12 H12C 0.9600 ?

loop_
_geom_hbond_atom_site_label_D
_geom_hbond_atom_site_label_H
_geom_hbond_atom_site_label_A
_geom_hbond_site_symmetry_A
_geom_hbond_distance_DH
_geom_hbond_distance_HA
_geom_hbond_distance_DA
_geom_hbond_angle_DHA
_geom_hbond_publ_flag
O3 H3A N4 2_677 0.75(6) 2.12(6) 2.875(9) 173(6) y
O3 H3B O5 1_565 0.73(10) 2.08(10) 2.740(8) 150(10) y
O4 H4A N2 2_766 0.84(8) 2.04(8) 2.852(8) 164(8) y
O4 H4B O6 1_655 0.93(11) 1.99(10) 2.811(8) 146(8) y
C4 H4 O5 1_565 0.93 2.29 3.211(7) 169 y

loop_
_geom_torsion_atom_site_label_1
_geom_torsion_atom_site_label_2
_geom_torsion_atom_site_label_3
_geom_torsion_atom_site_label_4
_geom_torsion
O2 Cd1 O1 C6 110.9(5)
O4 Cd1 O1 C6 -94.0(5)
O3 Cd1 O1 C6 1.2(9)
N3 Cd1 O1 C6 -177.8(4)
N1 Cd1 O1 C6 0.5(4)
O1 Cd1 O2 C11 119.9(5)
O4 Cd1 O2 C11 22.2(7)
O3 Cd1 O2 C11 -77.7(5)
N3 Cd1 O2 C11 10.3(5)
N1 Cd1 O2 C11 -167.9(4)
O1 Cd1 N1 C1 -4.4(3)
O2 Cd1 N1 C1 -91.4(4)
O4 Cd1 N1 C1 84.3(4)
O3 Cd1 N1 C1 175.8(4)
O1 Cd1 N1 C4 -173.7(5)
O2 Cd1 N1 C4 99.3(5)
O4 Cd1 N1 C4 -84.9(5)
O3 Cd1 N1 C4 6.5(5)
O1 Cd1 N3 C7 96.2(5)
O2 Cd1 N3 C7 -176.9(5)
O4 Cd1 N3 C7 8.2(5)
O3 Cd1 N3 C7 -83.5(5)
O1 Cd1 N3 C10 -102.6(4)
O2 Cd1 N3 C10 -15.7(4)
O4 Cd1 N3 C10 169.4(4)
O3 Cd1 N3 C10 77.7(4)
C4 N1 C1 C2 -0.5(8)
Cd1 N1 C1 C2 -171.3(4)
C4 N1 C1 C6 178.3(5)
Cd1 N1 C1 C6 7.5(6)
C3 N2 C2 C1 -2.7(8)
N1 C1 C2 N2 2.2(9)
C6 C1 C2 N2 -176.5(5)
C2 N2 C3 C4 1.6(8)
C2 N2 C3 C5 -179.7(5)
C1 N1 C4 C3 -0.5(8)
Cd1 N1 C4 C3 168.3(4)
N2 C3 C4 N1 0.0(9)
C5 C3 C4 N1 -178.7(6)
Cd1 O1 C6 O5 -178.3(5)
Cd1 O1 C6 C1 3.2(7)
N1 C1 C6 O5 173.8(5)
C2 C1 C6 O5 -7.4(8)
N1 C1 C6 O1 -7.5(8)
C2 C1 C6 O1 171.2(5)
C10 N3 C7 C8 -1.1(8)
Cd1 N3 C7 C8 159.3(4)
C9 N4 C8 C7 2.7(8)
C9 N4 C8 C12 -177.8(5)
N3 C7 C8 N4 -1.3(9)
N3 C7 C8 C12 179.2(5)
C8 N4 C9 C10 -1.8(9)
C7 N3 C10 C9 1.9(8)
Cd1 N3 C10 C9 -161.4(5)
C7 N3 C10 C11 -177.0(5)
Cd1 N3 C10 C11 19.7(6)
N4 C9 C10 N3 -0.5(9)
N4 C9 C10 C11 178.4(5)
Cd1 O2 C11 O6 176.5(5)
Cd1 O2 C11 C10 -3.6(7)
N3 C10 C11 O6 168.1(5)
C9 C10 C11 O6 -10.8(9)
N3 C10 C11 O2 -11.8(8)
C9 C10 C11 O2 169.3(6)
